data_7055603
loop_
_publ_author_name
'Bekere, Laura'
'Larina, Nina'
'Lokshin, Vladimir'
'Ellern, Arkady'
'Sigalov, Mark'
'Khodorkovsky, Vladimir'

_publ_section_title
;
 A new class of spirocyclic photochromes reacting with light of both UV
 and visible ranges
;
_journal_issue 8
_journal_name_full 'New J. Chem.'
_journal_page_first 6554
_journal_paper_doi 10.1039/C6NJ00666C
_journal_volume 40
_journal_year 2016
_chemical_formula_sum 'C28 H18 O4'
_chemical_formula_weight 418.42
_chemical_name_systematic 3-(4-Methoxyphenyl)spiro[fluorene-4,2?-[2H]indene]-1?,3?,9(3H)-trione
_space_group_crystal_system monoclinic
_space_group_IT_number 14
_space_group_name_Hall '-P 2ybc'
_space_group_name_H-M_alt 'P 1 21/c 1'
_symmetry_space_group_name_Hall '-P 2ybc'
_symmetry_space_group_name_H-M 'P 1 21/c 1'
_atom_sites_solution_hydrogens geom
_audit_creation_method SHELXL-2014/6
_audit_update_record
;
2015-11-10 deposited with the CCDC.
2016-06-01 downloaded from the CCDC.
;
_cell_angle_alpha 90
_cell_angle_beta 93.9206(7)
_cell_angle_gamma 90
_cell_formula_units_Z 8
_cell_length_a 17.42499(14)
_cell_length_b 13.44287(10)
_cell_length_c 18.57921(14)
_cell_measurement_temperature 293(2)
_cell_volume 4341.84(6)
_computing_structure_refinement 'SHELXL-2014/6 (Sheldrick, 2014)'
_diffrn_ambient_temperature 293(2)
_diffrn_measured_fraction_theta_full 1.000
_diffrn_measured_fraction_theta_max 0.987
_diffrn_radiation_type CuK\a
_diffrn_radiation_wavelength 1.54184
_diffrn_reflns_av_R_equivalents 0.0216
_diffrn_reflns_av_unetI/netI 0.0177
_diffrn_reflns_Laue_measured_fraction_full 1.000
_diffrn_reflns_Laue_measured_fraction_max 0.987
_diffrn_reflns_limit_h_max 21
_diffrn_reflns_limit_h_min -17
_diffrn_reflns_limit_k_max 16
_diffrn_reflns_limit_k_min -16
_diffrn_reflns_limit_l_max 22
_diffrn_reflns_limit_l_min -18
_diffrn_reflns_number 31943
_diffrn_reflns_point_group_measured_fraction_full 1.000
_diffrn_reflns_point_group_measured_fraction_max 0.987
_diffrn_reflns_theta_full 67.684
_diffrn_reflns_theta_max 73.817
_diffrn_reflns_theta_min 4.062
_exptl_absorpt_coefficient_mu 0.690
_exptl_crystal_density_diffrn 1.280
_exptl_crystal_F_000 1744
_refine_diff_density_max 0.356
_refine_diff_density_min -0.177
_refine_diff_density_rms 0.038
_refine_ls_extinction_method none
_refine_ls_goodness_of_fit_ref 1.033
_refine_ls_hydrogen_treatment constr
_refine_ls_matrix_type full
_refine_ls_number_parameters 579
_refine_ls_number_reflns 8689
_refine_ls_number_restraints 0
_refine_ls_restrained_S_all 1.033
_refine_ls_R_factor_all 0.0492
_refine_ls_R_factor_gt 0.0430
_refine_ls_shift/su_max 0.000
_refine_ls_shift/su_mean 0.000
_refine_ls_structure_factor_coef Fsqd
_refine_ls_weighting_details 'w=1/[\s^2^(Fo^2^)+(0.0701P)^2^+0.6258P] where P=(Fo^2^+2Fc^2^)/3'
_refine_ls_weighting_scheme calc
_refine_ls_wR_factor_gt 0.1181
_refine_ls_wR_factor_ref 0.1260
_reflns_Friedel_coverage 0.000
_reflns_number_gt 7498
_reflns_number_total 8689
_reflns_threshold_expression 'I > 2\s(I)'
_cod_data_source_file c6nj00666c2.cif
_cod_data_source_block lb363
_cod_depositor_comments
;
Adding full bibliography for 7055601--7055603.cif.

2017-03-02
Z value and formula fixed to values more according to usual
chemical conventions.                 miguel
;
_cod_original_formula_sum 'C56 H36 O8'
_cod_original_formula_weight 836.85
_cod_original_formula_units_Z 4
_cod_original_cell_volume 4341.85(6)
_cod_database_code 7055603
_shelx_space_group_comment
;
The symmetry employed for this shelxl refinement is uniquely defined
by the following loop, which should always be used as a source of
symmetry information in preference to the above space-group names.
They are only intended as comments.
;
_shelxl_version_number 2014/6

loop_
_space_group_symop_operation_xyz
'x, y, z'
'-x, y+1/2, -z+1/2'
'-x, -y, -z'
'x, -y-1/2, z-1/2'

loop_
_atom_site_label
_atom_site_type_symbol
_atom_site_fract_x
_atom_site_fract_y
_atom_site_fract_z
_atom_site_U_iso_or_equiv
_atom_site_adp_type
_atom_site_occupancy
_atom_site_site_symmetry_order
_atom_site_calc_flag
_atom_site_refinement_flags_posn
_atom_site_refinement_flags_adp
O5 O 0.34043(8) -0.12985(8) 0.45547(7) 0.0768(3) Uani 1 1 d . .
O6 O 0.37633(6) 0.28079(7) 0.47921(5) 0.0537(2) Uani 1 1 d . .
O7 O 0.41688(7) 0.19432(8) 0.23815(5) 0.0632(3) Uani 1 1 d . .
O8 O 0.16219(8) 0.58508(9) 0.25615(7) 0.0799(4) Uani 1 1 d . .
C29 C 0.37191(7) 0.20302(9) 0.35950(6) 0.0409(2) Uani 1 1 d . .
C30 C 0.39117(7) 0.09915(9) 0.38546(6) 0.0423(3) Uani 1 1 d . .
C31 C 0.46642(8) 0.04757(9) 0.38935(6) 0.0458(3) Uani 1 1 d . .
C32 C 0.53846(8) 0.07729(11) 0.37222(8) 0.0557(3) Uani 1 1 d . .
H32 H 0.5467 0.1407 0.3544 0.067 Uiso 1 1 calc R U
C33 C 0.59894(9) 0.00929(14) 0.38245(9) 0.0683(4) Uani 1 1 d . .
H33 H 0.6480 0.0280 0.3709 0.082 Uiso 1 1 calc R U
C34 C 0.58749(11) -0.08488(13) 0.40921(10) 0.0714(4) Uani 1 1 d . .
H34 H 0.6287 -0.1288 0.4153 0.086 Uiso 1 1 calc R U
C35 C 0.51495(10) -0.11458(11) 0.42713(8) 0.0626(4) Uani 1 1 d . .
H35 H 0.5069 -0.1779 0.4454 0.075 Uiso 1 1 calc R U
C36 C 0.45537(9) -0.04826(10) 0.41726(7) 0.0516(3) Uani 1 1 d . .
C37 C 0.37291(9) -0.05775(10) 0.43296(7) 0.0534(3) Uani 1 1 d . .
C38 C 0.33747(8) 0.04021(9) 0.41271(7) 0.0475(3) Uani 1 1 d . .
C39 C 0.25923(8) 0.07168(10) 0.42046(8) 0.0528(3) Uani 1 1 d . .
H39 H 0.2271 0.0363 0.4492 0.063 Uiso 1 1 calc R U
C40 C 0.23467(8) 0.15260(10) 0.38525(8) 0.0528(3) Uani 1 1 d . .
H40 H 0.1858 0.1771 0.3923 0.063 Uiso 1 1 calc R U
C41 C 0.28408(7) 0.20585(9) 0.33399(7) 0.0456(3) Uani 1 1 d . .
H41 H 0.2795 0.1669 0.2893 0.055 Uiso 1 1 calc R U
C42 C 0.41765(7) 0.23676(9) 0.29547(7) 0.0449(3) Uani 1 1 d . .
C43 C 0.45783(7) 0.33010(10) 0.31536(7) 0.0470(3) Uani 1 1 d . .
C44 C 0.50517(9) 0.38764(12) 0.27495(9) 0.0610(4) Uani 1 1 d . .
H44 H 0.5166 0.3683 0.2288 0.073 Uiso 1 1 calc R U
C45 C 0.53468(10) 0.47420(13) 0.30526(11) 0.0741(5) Uani 1 1 d . .
H45 H 0.5679 0.5128 0.2799 0.089 Uiso 1 1 calc R U
C46 C 0.51558(12) 0.50453(14) 0.37293(12) 0.0817(5) Uani 1 1 d . .
H46 H 0.5350 0.5644 0.3916 0.098 Uiso 1 1 calc R U
C47 C 0.46825(10) 0.44770(12) 0.41345(10) 0.0687(4) Uani 1 1 d . .
H47 H 0.4553 0.4686 0.4588 0.082 Uiso 1 1 calc R U
C48 C 0.44086(8) 0.35862(10) 0.38419(7) 0.0486(3) Uani 1 1 d . .
C49 C 0.39362(7) 0.28225(9) 0.41743(6) 0.0420(3) Uani 1 1 d . .
C50 C 0.25484(7) 0.30882(10) 0.31302(7) 0.0467(3) Uani 1 1 d . .
C51 C 0.22914(8) 0.37511(11) 0.36383(8) 0.0542(3) Uani 1 1 d . .
H51 H 0.2323 0.3574 0.4123 0.065 Uiso 1 1 calc R U
C52 C 0.19914(9) 0.46657(11) 0.34320(9) 0.0608(4) Uani 1 1 d . .
H52 H 0.1825 0.5101 0.3778 0.073 Uiso 1 1 calc R U
C53 C 0.19376(8) 0.49357(11) 0.27108(9) 0.0575(3) Uani 1 1 d . .
C54 C 0.21926(8) 0.42941(11) 0.21979(8) 0.0560(3) Uani 1 1 d . .
H54 H 0.2159 0.4472 0.1713 0.067 Uiso 1 1 calc R U
C55 C 0.25002(8) 0.33792(10) 0.24144(7) 0.0518(3) Uani 1 1 d . .
H55 H 0.2678 0.2952 0.2069 0.062 Uiso 1 1 calc R U
C56 C 0.14793(14) 0.61276(16) 0.18279(13) 0.0957(7) Uani 1 1 d . .
H56A H 0.1121 0.5670 0.1594 0.144 Uiso 1 1 calc R U
H56B H 0.1953 0.6113 0.1592 0.144 Uiso 1 1 calc R U
H56C H 0.1268 0.6787 0.1801 0.144 Uiso 1 1 calc R U
O1 O 0.12021(7) 0.41260(8) 0.02889(7) 0.0747(3) Uani 1 1 d . .
O2 O 0.10624(7) 0.00521(8) 0.01058(5) 0.0626(3) Uani 1 1 d . .
O3 O 0.08413(7) 0.08276(7) 0.25657(5) 0.0614(3) Uani 1 1 d . .
O4 O 0.33737(8) -0.29800(9) 0.21211(8) 0.0822(4) Uani 1 1 d . .
C1 C 0.11738(7) 0.07999(8) 0.13120(6) 0.0402(2) Uani 1 1 d . .
C2 C 0.09138(7) 0.18239(8) 0.10787(6) 0.0408(2) Uani 1 1 d . .
C3 C 0.01329(8) 0.22582(9) 0.10836(7) 0.0465(3) Uani 1 1 d . .
C4 C -0.05454(9) 0.18917(11) 0.13095(10) 0.0637(4) Uani 1 1 d . .
H4 H -0.0567 0.1266 0.1521 0.076 Uiso 1 1 calc R U
C5 C -0.12004(11) 0.24838(15) 0.12130(14) 0.0925(7) Uani 1 1 d . .
H5 H -0.1665 0.2248 0.1364 0.111 Uiso 1 1 calc R U
C6 C -0.11764(12) 0.34118(16) 0.08990(15) 0.1003(8) Uani 1 1 d . .
H6 H -0.1624 0.3788 0.0836 0.120 Uiso 1 1 calc R U
C7 C -0.04886(11) 0.37879(12) 0.06765(11) 0.0752(5) Uani 1 1 d . .
H7 H -0.0467 0.4416 0.0469 0.090 Uiso 1 1 calc R U
C8 C 0.01562(8) 0.32070(10) 0.07712(8) 0.0523(3) Uani 1 1 d . .
C9 C 0.09574(8) 0.33853(9) 0.05659(7) 0.0507(3) Uani 1 1 d . .
C10 C 0.13910(7) 0.24608(9) 0.07697(6) 0.0442(3) Uani 1 1 d . .
C11 C 0.21809(8) 0.22184(10) 0.06438(7) 0.0488(3) Uani 1 1 d . .
H11 H 0.2463 0.2615 0.0348 0.059 Uiso 1 1 calc R U
C12 C 0.24914(7) 0.14139(10) 0.09628(7) 0.0498(3) Uani 1 1 d . .
H12 H 0.2981 0.1214 0.0854 0.060 Uiso 1 1 calc R U
C13 C 0.20659(7) 0.08186(9) 0.14975(6) 0.0434(3) Uani 1 1 d . .
H13 H 0.2136 0.1189 0.1952 0.052 Uiso 1 1 calc R U
C14 C 0.07905(7) 0.04202(9) 0.19847(7) 0.0441(3) Uani 1 1 d . .
C15 C 0.03989(7) -0.05242(9) 0.17988(7) 0.0474(3) Uani 1 1 d . .
C16 C -0.00149(9) -0.11308(12) 0.22381(10) 0.0651(4) Uani 1 1 d . .
H16 H -0.0088 -0.0956 0.2713 0.078 Uiso 1 1 calc R U
C17 C -0.03137(10) -0.20013(13) 0.19430(12) 0.0792(5) Uani 1 1 d . .
H17 H -0.0600 -0.2417 0.2221 0.095 Uiso 1 1 calc R U
C18 C -0.01945(11) -0.22659(12) 0.12409(12) 0.0780(5) Uani 1 1 d . .
H18 H -0.0391 -0.2866 0.1061 0.094 Uiso 1 1 calc R U
C19 C 0.02097(10) -0.16603(11) 0.08001(10) 0.0649(4) Uani 1 1 d . .
H19 H 0.0285 -0.1840 0.0327 0.078 Uiso 1 1 calc R U
C20 C 0.04990(7) -0.07754(9) 0.10884(7) 0.0477(3) Uani 1 1 d . .
C21 C 0.09288(7) 0.00109(9) 0.07334(7) 0.0442(3) Uani 1 1 d . .
C22 C 0.24013(7) -0.02031(10) 0.16648(7) 0.0464(3) Uani 1 1 d . .
C23 C 0.24912(8) -0.05315(10) 0.23719(7) 0.0508(3) Uani 1 1 d . .
H23 H 0.2334 -0.0123 0.2738 0.061 Uiso 1 1 calc R U
C24 C 0.28100(9) -0.14547(11) 0.25507(8) 0.0565(3) Uani 1 1 d . .
H24 H 0.2865 -0.1660 0.3030 0.068 Uiso 1 1 calc R U
C25 C 0.30438(9) -0.20625(11) 0.20089(9) 0.0594(4) Uani 1 1 d . .
C26 C 0.29488(10) -0.17590(12) 0.12974(9) 0.0663(4) Uani 1 1 d . .
H26 H 0.3097 -0.2176 0.0932 0.080 Uiso 1 1 calc R U
C27 C 0.26336(9) -0.08362(11) 0.11273(8) 0.0578(3) Uani 1 1 d . .
H27 H 0.2576 -0.0636 0.0647 0.069 Uiso 1 1 calc R U
C28 C 0.35326(13) -0.33048(15) 0.28417(12) 0.0885(6) Uani 1 1 d . .
H28A H 0.3784 -0.3940 0.2842 0.133 Uiso 1 1 calc R U
H28B H 0.3060 -0.3363 0.3075 0.133 Uiso 1 1 calc R U
H28C H 0.3862 -0.2831 0.3097 0.133 Uiso 1 1 calc R U

loop_
_atom_site_aniso_label
_atom_site_aniso_U_11
_atom_site_aniso_U_22
_atom_site_aniso_U_33
_atom_site_aniso_U_23
_atom_site_aniso_U_13
_atom_site_aniso_U_12
O5 0.0924(8) 0.0476(6) 0.0914(8) 0.0152(5) 0.0124(7) -0.0106(6)
O6 0.0608(5) 0.0578(5) 0.0430(5) -0.0059(4) 0.0068(4) -0.0030(4)
O7 0.0922(8) 0.0516(5) 0.0474(5) -0.0062(4) 0.0173(5) 0.0057(5)
O8 0.0888(8) 0.0595(7) 0.0918(9) 0.0095(6) 0.0094(7) 0.0297(6)
C29 0.0455(6) 0.0370(6) 0.0402(6) -0.0021(4) 0.0028(5) 0.0005(5)
C30 0.0497(6) 0.0385(6) 0.0385(6) -0.0020(4) 0.0022(5) 0.0005(5)
C31 0.0543(7) 0.0432(6) 0.0398(6) 0.0003(5) 0.0021(5) 0.0060(5)
C32 0.0542(7) 0.0562(8) 0.0569(8) 0.0059(6) 0.0042(6) 0.0071(6)
C33 0.0548(8) 0.0784(11) 0.0718(10) 0.0057(8) 0.0045(7) 0.0146(7)
C34 0.0743(10) 0.0698(10) 0.0689(10) 0.0047(8) -0.0025(8) 0.0284(8)
C35 0.0812(10) 0.0505(8) 0.0549(8) 0.0055(6) -0.0025(7) 0.0164(7)
C36 0.0685(8) 0.0433(7) 0.0427(6) 0.0009(5) 0.0006(6) 0.0057(6)
C37 0.0710(9) 0.0411(6) 0.0480(7) 0.0018(5) 0.0036(6) -0.0029(6)
C38 0.0568(7) 0.0405(6) 0.0454(6) -0.0018(5) 0.0050(5) -0.0031(5)
C39 0.0535(7) 0.0456(7) 0.0602(8) -0.0053(6) 0.0108(6) -0.0104(6)
C40 0.0439(6) 0.0491(7) 0.0656(8) -0.0086(6) 0.0041(6) -0.0043(5)
C41 0.0480(6) 0.0415(6) 0.0463(6) -0.0076(5) -0.0032(5) 0.0009(5)
C42 0.0523(7) 0.0401(6) 0.0425(6) 0.0020(5) 0.0049(5) 0.0085(5)
C43 0.0476(6) 0.0436(6) 0.0495(7) 0.0085(5) 0.0015(5) 0.0029(5)
C44 0.0609(8) 0.0606(8) 0.0619(8) 0.0197(7) 0.0072(7) 0.0003(7)
C45 0.0698(10) 0.0643(10) 0.0876(12) 0.0269(9) 0.0000(9) -0.0187(8)
C46 0.0870(12) 0.0612(10) 0.0943(14) 0.0062(9) -0.0119(10) -0.0294(9)
C47 0.0792(10) 0.0588(9) 0.0664(9) -0.0063(7) -0.0071(8) -0.0205(8)
C48 0.0494(7) 0.0461(7) 0.0493(7) 0.0010(5) -0.0042(5) -0.0046(5)
C49 0.0422(6) 0.0414(6) 0.0419(6) -0.0016(5) -0.0008(5) 0.0024(5)
C50 0.0443(6) 0.0449(6) 0.0499(7) -0.0055(5) -0.0048(5) 0.0028(5)
C51 0.0577(7) 0.0535(7) 0.0510(7) -0.0058(6) 0.0006(6) 0.0076(6)
C52 0.0641(8) 0.0541(8) 0.0645(9) -0.0089(6) 0.0070(7) 0.0147(7)
C53 0.0514(7) 0.0487(7) 0.0721(9) 0.0012(6) 0.0021(6) 0.0101(6)
C54 0.0586(8) 0.0549(8) 0.0538(7) 0.0041(6) -0.0016(6) 0.0050(6)
C55 0.0562(7) 0.0480(7) 0.0507(7) -0.0069(5) -0.0014(6) 0.0047(6)
C56 0.1038(15) 0.0740(12) 0.1067(16) 0.0227(11) -0.0126(12) 0.0265(11)
O1 0.0833(8) 0.0477(6) 0.0967(9) 0.0267(6) 0.0322(6) 0.0044(5)
O2 0.0848(7) 0.0618(6) 0.0413(5) -0.0042(4) 0.0046(5) -0.0049(5)
O3 0.0895(7) 0.0514(5) 0.0450(5) -0.0028(4) 0.0166(5) 0.0053(5)
O4 0.0918(9) 0.0599(7) 0.0956(9) 0.0115(6) 0.0107(7) 0.0339(6)
C1 0.0468(6) 0.0348(5) 0.0393(6) 0.0007(4) 0.0046(5) 0.0013(5)
C2 0.0480(6) 0.0358(5) 0.0386(5) 0.0005(4) 0.0042(5) 0.0005(5)
C3 0.0524(7) 0.0386(6) 0.0494(6) 0.0046(5) 0.0098(5) 0.0049(5)
C4 0.0544(8) 0.0508(8) 0.0878(11) 0.0204(7) 0.0193(7) 0.0072(6)
C5 0.0598(10) 0.0772(12) 0.1447(19) 0.0410(12) 0.0376(11) 0.0191(9)
C6 0.0691(11) 0.0787(12) 0.157(2) 0.0466(13) 0.0373(12) 0.0339(10)
C7 0.0788(11) 0.0529(8) 0.0967(13) 0.0269(8) 0.0252(9) 0.0222(8)
C8 0.0625(8) 0.0408(6) 0.0548(7) 0.0073(5) 0.0136(6) 0.0071(6)
C9 0.0650(8) 0.0388(6) 0.0497(7) 0.0058(5) 0.0129(6) 0.0013(6)
C10 0.0523(7) 0.0383(6) 0.0423(6) 0.0025(5) 0.0063(5) -0.0011(5)
C11 0.0504(7) 0.0473(7) 0.0496(7) 0.0036(5) 0.0095(5) -0.0057(5)
C12 0.0443(6) 0.0496(7) 0.0559(7) -0.0002(6) 0.0063(5) -0.0016(5)
C13 0.0473(6) 0.0408(6) 0.0418(6) -0.0019(5) -0.0003(5) 0.0007(5)
C14 0.0514(7) 0.0380(6) 0.0434(6) 0.0045(5) 0.0070(5) 0.0066(5)
C15 0.0471(6) 0.0400(6) 0.0551(7) 0.0119(5) 0.0029(5) 0.0036(5)
C16 0.0638(9) 0.0577(8) 0.0748(10) 0.0234(7) 0.0113(7) -0.0006(7)
C17 0.0668(10) 0.0587(9) 0.1113(15) 0.0342(10) -0.0007(10) -0.0151(8)
C18 0.0721(10) 0.0478(8) 0.1104(15) 0.0130(9) -0.0211(10) -0.0174(7)
C19 0.0715(9) 0.0461(7) 0.0737(10) 0.0008(7) -0.0196(8) -0.0076(7)
C20 0.0486(6) 0.0382(6) 0.0545(7) 0.0054(5) -0.0080(5) -0.0008(5)
C21 0.0503(6) 0.0396(6) 0.0419(6) 0.0007(5) -0.0015(5) 0.0032(5)
C22 0.0453(6) 0.0444(6) 0.0490(7) -0.0009(5) -0.0001(5) 0.0031(5)
C23 0.0564(7) 0.0462(7) 0.0491(7) -0.0011(5) -0.0008(6) 0.0028(6)
C24 0.0584(8) 0.0524(8) 0.0578(8) 0.0078(6) -0.0019(6) 0.0038(6)
C25 0.0547(8) 0.0486(7) 0.0749(9) 0.0056(7) 0.0038(7) 0.0125(6)
C26 0.0737(10) 0.0590(9) 0.0671(9) -0.0054(7) 0.0119(7) 0.0206(7)
C27 0.0638(8) 0.0589(8) 0.0510(7) 0.0004(6) 0.0049(6) 0.0142(7)
C28 0.0878(13) 0.0667(11) 0.1097(16) 0.0281(10) -0.0019(11) 0.0213(9)

loop_
_atom_type_symbol
_atom_type_description
_atom_type_scat_dispersion_real
_atom_type_scat_dispersion_imag
_atom_type_scat_source
C C 0.0181 0.0091 'International Tables Vol C Tables 4.2.6.8 and 6.1.1.4'
H H 0.0000 0.0000 'International Tables Vol C Tables 4.2.6.8 and 6.1.1.4'
O O 0.0492 0.0322 'International Tables Vol C Tables 4.2.6.8 and 6.1.1.4'

loop_
_geom_angle_atom_site_label_1
_geom_angle_atom_site_label_2
_geom_angle_atom_site_label_3
_geom_angle
C53 O8 C56 118.18(15)
C30 C29 C49 112.18(9)
C30 C29 C42 113.77(10)
C49 C29 C42 102.69(10)
C30 C29 C41 108.05(10)
C49 C29 C41 112.40(9)
C42 C29 C41 107.69(10)
C38 C30 C31 109.93(11)
C38 C30 C29 121.23(11)
C31 C30 C29 128.78(11)
C32 C31 C36 120.10(13)
C32 C31 C30 132.22(12)
C36 C31 C30 107.68(12)
C31 C32 C33 118.04(14)
C31 C32 H32 121.0
C33 C32 H32 121.0
C34 C33 C32 121.51(16)
C34 C33 H33 119.2
C32 C33 H33 119.2
C33 C34 C35 120.47(15)
C33 C34 H34 119.8
C35 C34 H34 119.8
C36 C35 C34 118.33(15)
C36 C35 H35 120.8
C34 C35 H35 120.8
C35 C36 C31 121.55(14)
C35 C36 C37 130.48(14)
C31 C36 C37 107.97(12)
O5 C37 C36 127.97(14)
O5 C37 C38 126.76(14)
C36 C37 C38 105.24(11)
C30 C38 C39 123.26(12)
C30 C38 C37 109.09(12)
C39 C38 C37 127.65(12)
C40 C39 C38 117.81(13)
C40 C39 H39 121.1
C38 C39 H39 121.1
C39 C40 C41 121.50(12)
C39 C40 H40 119.3
C41 C40 H40 119.3
C40 C41 C50 113.53(11)
C40 C41 C29 112.61(10)
C50 C41 C29 113.75(10)
C40 C41 H41 105.3
C50 C41 H41 105.3
C29 C41 H41 105.3
O7 C42 C43 126.93(12)
O7 C42 C29 124.42(12)
C43 C42 C29 108.58(10)
C48 C43 C44 121.13(13)
C48 C43 C42 109.86(11)
C44 C43 C42 129.00(13)
C45 C44 C43 117.96(16)
C45 C44 H44 121.0
C43 C44 H44 121.0
C44 C45 C46 120.94(15)
C44 C45 H45 119.5
C46 C45 H45 119.5
C45 C46 C47 121.39(16)
C45 C46 H46 119.3
C47 C46 H46 119.3
C46 C47 C48 117.74(17)
C46 C47 H47 121.1
C48 C47 H47 121.1
C43 C48 C47 120.74(14)
C43 C48 C49 110.71(11)
C47 C48 C49 128.54(14)
O6 C49 C48 126.27(11)
O6 C49 C29 125.95(11)
C48 C49 C29 107.76(10)
C55 C50 C51 117.97(12)
C55 C50 C41 120.15(12)
C51 C50 C41 121.82(12)
C52 C51 C50 120.97(14)
C52 C51 H51 119.5
C50 C51 H51 119.5
C51 C52 C53 120.09(13)
C51 C52 H52 120.0
C53 C52 H52 120.0
O8 C53 C54 124.44(15)
O8 C53 C52 115.55(14)
C54 C53 C52 120.01(13)
C53 C54 C55 119.27(13)
C53 C54 H54 120.4
C55 C54 H54 120.4
C50 C55 C54 121.68(13)
C50 C55 H55 119.2
C54 C55 H55 119.2
O8 C56 H56A 109.5
O8 C56 H56B 109.5
H56A C56 H56B 109.5
O8 C56 H56C 109.5
H56A C56 H56C 109.5
H56B C56 H56C 109.5
C25 O4 C28 118.26(15)
C2 C1 C14 113.42(10)
C2 C1 C21 111.31(9)
C14 C1 C21 102.79(9)
C2 C1 C13 108.85(9)
C14 C1 C13 107.73(9)
C21 C1 C13 112.66(10)
C10 C2 C3 110.23(10)
C10 C2 C1 121.43(11)
C3 C2 C1 128.16(10)
C4 C3 C8 120.17(12)
C4 C3 C2 132.16(12)
C8 C3 C2 107.65(11)
C3 C4 C5 118.09(14)
C3 C4 H4 121.0
C5 C4 H4 121.0
C6 C5 C4 121.54(17)
C6 C5 H5 119.2
C4 C5 H5 119.2
C5 C6 C7 120.45(16)
C5 C6 H6 119.8
C7 C6 H6 119.8
C8 C7 C6 118.09(15)
C8 C7 H7 121.0
C6 C7 H7 121.0
C7 C8 C3 121.65(14)
C7 C8 C9 130.50(13)
C3 C8 C9 107.81(11)
O1 C9 C10 127.33(13)
O1 C9 C8 127.11(13)
C10 C9 C8 105.56(10)
C2 C10 C11 123.10(11)
C2 C10 C9 108.72(11)
C11 C10 C9 128.13(11)
C12 C11 C10 118.21(12)
C12 C11 H11 120.9
C10 C11 H11 120.9
C11 C12 C13 121.42(12)
C11 C12 H12 119.3
C13 C12 H12 119.3
C12 C13 C22 114.55(11)
C12 C13 C1 112.81(10)
C22 C13 C1 113.11(10)
C12 C13 H13 105.1
C22 C13 H13 105.1
C1 C13 H13 105.1
O3 C14 C15 127.25(12)
O3 C14 C1 124.34(12)
C15 C14 C1 108.34(10)
C20 C15 C16 121.39(14)
C20 C15 C14 110.34(11)
C16 C15 C14 128.27(14)
C17 C16 C15 117.46(17)
C17 C16 H16 121.3
C15 C16 H16 121.3
C16 C17 C18 121.12(16)
C16 C17 H17 119.4
C18 C17 H17 119.4
C17 C18 C19 121.59(15)
C17 C18 H18 119.2
C19 C18 H18 119.2
C18 C19 C20 117.61(17)
C18 C19 H19 121.2
C20 C19 H19 121.2
C15 C20 C19 120.77(14)
C15 C20 C21 110.61(11)
C19 C20 C21 128.62(14)
O2 C21 C20 127.02(12)
O2 C21 C1 125.26(12)
C20 C21 C1 107.71(10)
C23 C22 C27 117.76(12)
C23 C22 C13 120.02(12)
C27 C22 C13 122.22(12)
C22 C23 C24 121.91(13)
C22 C23 H23 119.0
C24 C23 H23 119.0
C25 C24 C23 119.17(14)
C25 C24 H24 120.4
C23 C24 H24 120.4
O4 C25 C24 124.32(15)
O4 C25 C26 115.62(14)
C24 C25 C26 120.06(13)
C25 C26 C27 120.16(14)
C25 C26 H26 119.9
C27 C26 H26 119.9
C26 C27 C22 120.92(14)
C26 C27 H27 119.5
C22 C27 H27 119.5
O4 C28 H28A 109.5
O4 C28 H28B 109.5
H28A C28 H28B 109.5
O4 C28 H28C 109.5
H28A C28 H28C 109.5
H28B C28 H28C 109.5

loop_
_geom_bond_atom_site_label_1
_geom_bond_atom_site_label_2
_geom_bond_distance
O5 C37 1.2112(17)
O6 C49 1.2066(15)
O7 C42 1.2073(16)
O8 C53 1.3683(17)
O8 C56 1.418(3)
C29 C30 1.5076(16)
C29 C49 1.5429(16)
C29 C42 1.5447(17)
C29 C41 1.5712(17)
C30 C38 1.3507(18)
C30 C31 1.4808(17)
C31 C32 1.375(2)
C31 C36 1.4069(18)
C32 C33 1.398(2)
C32 H32 0.9300
C33 C34 1.380(3)
C33 H33 0.9300
C34 C35 1.388(3)
C34 H34 0.9300
C35 C36 1.371(2)
C35 H35 0.9300
C36 C37 1.491(2)
C37 C38 1.4917(18)
C38 C39 1.4440(19)
C39 C40 1.325(2)
C39 H39 0.9300
C40 C41 1.5076(19)
C40 H40 0.9300
C41 C50 1.5167(17)
C41 H41 0.9800
C42 C43 1.4716(18)
C43 C48 1.3861(19)
C43 C44 1.3882(19)
C44 C45 1.377(2)
C44 H44 0.9300
C45 C46 1.384(3)
C45 H45 0.9300
C46 C47 1.384(3)
C46 H46 0.9300
C47 C48 1.3864(19)
C47 H47 0.9300
C48 C49 1.4773(18)
C50 C55 1.3833(19)
C50 C51 1.3941(19)
C51 C52 1.380(2)
C51 H51 0.9300
C52 C53 1.385(2)
C52 H52 0.9300
C53 C54 1.381(2)
C54 C55 1.3900(19)
C54 H54 0.9300
C55 H55 0.9300
C56 H56A 0.9600
C56 H56B 0.9600
C56 H56C 0.9600
O1 C9 1.2117(16)
O2 C21 1.2059(16)
O3 C14 1.2083(16)
O4 C25 1.3707(17)
O4 C28 1.417(2)
C1 C2 1.5038(15)
C1 C14 1.5437(16)
C1 C21 1.5492(16)
C1 C13 1.5693(17)
C2 C10 1.3488(17)
C2 C3 1.4812(17)
C3 C4 1.3725(19)
C3 C8 1.4031(17)
C4 C5 1.393(2)
C4 H4 0.9300
C5 C6 1.379(3)
C5 H5 0.9300
C6 C7 1.389(3)
C6 H6 0.9300
C7 C8 1.370(2)
C7 H7 0.9300
C8 C9 1.492(2)
C9 C10 1.4898(18)
C10 C11 1.4490(18)
C11 C12 1.3303(19)
C11 H11 0.9300
C12 C13 1.5091(18)
C12 H12 0.9300
C13 C22 1.5165(17)
C13 H13 0.9800
C14 C15 1.4712(18)
C15 C20 1.385(2)
C15 C16 1.3898(19)
C16 C17 1.379(3)
C16 H16 0.9300
C17 C18 1.381(3)
C17 H17 0.9300
C18 C19 1.382(3)
C18 H18 0.9300
C19 C20 1.3854(19)
C19 H19 0.9300
C20 C21 1.4767(18)
C22 C23 1.3847(19)
C22 C27 1.3930(19)
C23 C24 1.3905(19)
C23 H23 0.9300
C24 C25 1.379(2)
C24 H24 0.9300
C25 C26 1.382(2)
C26 C27 1.385(2)
C26 H26 0.9300
C27 H27 0.9300
C28 H28A 0.9600
C28 H28B 0.9600
C28 H28C 0.9600
